data_4323999
loop_
_publ_author_name
'Ryuichi Kasahara'
'Masanobu Tsuchimoto'
'Shigeru Ohba'
'Kiyohiko Nakajima'
'Hiroyuki Ishida'
'Masaaki Kojima'

_publ_contact_author
; Dr. Masanobu Tsuchimoto
  Department of Chemistry
  Faculty of Science and Technology
  Keio University
  Hiyoshi 3-14-1, Kohoku-ku
  Yokohama, 223
  Japan
;
_publ_contact_author_email ' tmoto@iw.chem.keio.ac.jp'
_publ_contact_author_fax '(81) 45 563 5967'
_publ_contact_author_phone '(81) 45 563 1141 ext 3913'
_publ_section_title
;
 Interconversion between Polymeric and Monomeric Forms of Oxovanadium(IV)
 Complexes with Tetradentate Schiff Base Ligands Derived from
 (R,R)-2,4-Pentanediamine
;
_journal_name_full 'Inorganic Chemistry'
_journal_page_first 7661
_journal_page_last 7665
_journal_paper_doi 10.1021/ic960531h
_journal_volume 35
_journal_year 1996
_chemical_compound_source 'Local laboratory'
_chemical_formula_moiety '(C23 H28 N2 O5 V) (H2 O)'
_chemical_formula_sum 'C23 H30 N2 O6 V'
_chemical_formula_weight 481.44
_chemical_name_systematic
;
{N,N'-di-3-ethoxysalicylidene-(R,R)-2,4-pentanediamine}oxovanadium(IV)
;
_space_group_IT_number 19
_symmetry_cell_setting orthorhombic
_symmetry_space_group_name_Hall 'P 2ac 2ab'
_symmetry_space_group_name_H-M 'P 21 21 21'
_audit_creation_date 96-07-26
_audit_update_record ?
_cell_angle_alpha 90(0)
_cell_angle_beta 90(0)
_cell_angle_gamma 90(0)
_cell_formula_units_Z 4
_cell_length_a 13.764(4)
_cell_length_b 21.544(4)
_cell_length_c 7.682(5)
_cell_measurement_reflns_used 25
_cell_measurement_temperature 299
_cell_measurement_theta_max 14.98
_cell_measurement_theta_min 11.36
_cell_volume 2278.0(17)
_diffrn_ambient_temperature 299
_diffrn_measurement_device 'Rigaku AFC-5     '
_diffrn_measurement_method '\w scan'
_diffrn_radiation_monochromator graphite
_diffrn_radiation_source xray_tube
_diffrn_radiation_type 'Mo K\a'
_diffrn_radiation_wavelength 0.71073
_diffrn_reflns_av_R_equivalents 0
_diffrn_reflns_limit_h_max 16
_diffrn_reflns_limit_h_min 0
_diffrn_reflns_limit_k_max 25
_diffrn_reflns_limit_k_min 0
_diffrn_reflns_limit_l_max 9
_diffrn_reflns_limit_l_min 0
_diffrn_reflns_number 2312
_diffrn_reflns_theta_max 25.0
_diffrn_reflns_theta_min 2.0
_diffrn_standards_decay_% 4.8
_diffrn_standards_interval_count 100
_diffrn_standards_number 3
_exptl_absorpt_coefficient_mu 0.477
_exptl_absorpt_correction_T_max 0.9652
_exptl_absorpt_correction_T_min 0.9452
_exptl_absorpt_correction_type integration
_exptl_crystal_colour orange
_exptl_crystal_density_diffrn 1.404
_exptl_crystal_description Needle
_exptl_crystal_F_000 1012.0
_exptl_crystal_preparation 'grown from acetonitrile solution'
_exptl_crystal_size_max 1.00
_exptl_crystal_size_mid 0.12
_exptl_crystal_size_min 0.08
_refine_diff_density_max 0.70
_refine_diff_density_min -0.41
_refine_ls_abs_structure_details
;The enantiometric structure gave R=0.0647 and wR=0.0544, whereas the present 
 structure gave R=0.0643 and wR=0.0535.
;
_refine_ls_extinction_method none
_refine_ls_goodness_of_fit_obs 1.37
_refine_ls_hydrogen_treatment noref
_refine_ls_matrix_type full
_refine_ls_number_parameters 284
_refine_ls_number_reflns 1469
_refine_ls_R_factor_obs 0.0643
_refine_ls_shift/esd_max 0.112
_refine_ls_shift/esd_mean 0.0117
_refine_ls_structure_factor_coef F
_refine_ls_weighting_details 'w=1/[\s ^2^(F) + 0.000225F^2^]'
_refine_ls_weighting_scheme calc
_refine_ls_wR_factor_obs 0.0535
_reflns_number_observed 1469
_reflns_number_total 2312
_reflns_observed_criterion '|F~o~| > 3\s(|F~o~|)'
_cod_data_source_file ic960531h_1.cif
_cod_data_source_block 3etoptn2
_cod_original_sg_symbol_H-M 'P 21 21 21 '
_cod_original_formula_sum 'C23 H30 N2 O6 V1'
_cod_database_code 4323999

loop_
_symmetry_equiv_pos_as_xyz
+x,+y,+z
1/2-x,-y,1/2+z
1/2+x,1/2-y,-z
-x,1/2+y,1/2-z

loop_
_atom_site_aniso_label
_atom_site_aniso_U_11
_atom_site_aniso_U_22
_atom_site_aniso_U_33
_atom_site_aniso_U_12
_atom_site_aniso_U_13
_atom_site_aniso_U_23
V1 0.0287(8) 0.0310(7) 0.0242(6) 0.0005(17) 0.0007(9) 0.0012(16)
O2 0.027(5) 0.041(6) 0.041(6) 0.013(5) -0.013(5) 0.001(5)
O3 0.037(6) 0.042(6) 0.020(5) -0.010(5) 0.002(5) -0.004(5)
O4 0.039(4) 0.055(5) 0.020(3) 0.002(5) -0.001(3) -0.004(5)
O5 0.050(7) 0.127(12) 0.087(10) 0.061(8) 0.009(8) 0.008(10)
O6 0.040(7) 0.091(8) 0.062(8) -0.027(6) 0.003(7) -0.017(8)
N7 0.036(6) 0.035(6) 0.008(5) -0.001(5) -0.010(5) 0.004(5)
N8 0.025(5) 0.034(6) 0.018(6) -0.004(5) -0.017(4) -0.003(5)
C9 0.07(1) 0.05(1) 0.01(1) 0.01(1) 0.00(1) -0.01(1)
C10 0.05(1) 0.07(1) 0.03(1) 0.04(1) -0.02(1) 0.00(1)
C11 0.10(2) 0.24(3) 0.10(2) 0.15(2) -0.06(2) -0.08(2)
C12 0.06(2) 0.55(6) 0.23(4) 0.05(3) -0.04(2) -0.15(4)
C13 0.08(1) 0.06(1) 0.07(1) 0.04(1) -0.03(1) -0.01(1)
C14 0.15(2) 0.03(1) 0.13(2) 0.02(1) -0.07(2) 0.01(1)
C15 0.18(2) 0.03(1) 0.09(2) 0.00(1) -0.02(2) 0.02(1)
C16 0.052(9) 0.036(9) 0.053(10) 0.013(7) -0.018(8) -0.018(9)
C17 0.08(1) 0.02(1) 0.01(1) -0.03(1) 0.00(1) 0.00(1)
C18 0.035(7) 0.078(11) 0.057(10) -0.011(7) -0.009(8) 0.007(9)
C19 0.06(1) 0.09(1) 0.07(1) 0.00(1) 0.00(1) -0.02(1)
C20 0.037(5) 0.060(6) 0.037(5) 0.008(12) 0.004(5) -0.007(12)
C21 0.022(6) 0.058(8) 0.056(9) 0.007(6) -0.010(8) 0.016(9)
C22 0.039(8) 0.098(13) 0.061(11) 0.016(8) 0.001(8) -0.002(10)
C23 0.049(8) 0.055(11) 0.028(8) 0.003(8) -0.005(7) -0.007(8)
C24 0.07(1) 0.03(1) 0.03(1) -0.01(1) -0.01(1) -0.01(1)
C25 0.08(1) 0.05(1) 0.08(1) 0.01(1) 0.00(1) 0.00(1)
C26 0.14(2) 0.05(1) 0.10(2) -0.02(1) 0.00(2) -0.01(1)
C27 0.07(1) 0.05(1) 0.08(1) -0.02(1) -0.01(1) 0.00(1)
C28 0.09(1) 0.05(1) 0.04(1) -0.01(1) 0.00(1) 0.01(1)
C29 0.11(2) 0.17(2) 0.07(1) -0.01(2) 0.00(2) -0.03(2)
C30 0.03(1) 0.22(2) 0.12(2) -0.04(1) 0.03(1) -0.09(2)
C31 0.07(1) 0.02(1) 0.05(1) -0.02(1) -0.02(1) 0.00(1)

loop_
_atom_site_label
_atom_site_fract_x
_atom_site_fract_y
_atom_site_fract_z
_atom_site_U_iso_or_equiv
_atom_site_occupancy
_atom_site_thermal_displace_type
V1 0.2589(1) -0.0019(2) 0.3783(2) 0.0280(4) 1.000 Uani
O2 0.3673(7) -0.0606(5) 0.404(1) 0.036(3) 1.000 Uani
O3 0.3568(7) 0.0632(5) 0.377(1) 0.033(3) 1.000 Uani
O4 0.2298(4) -0.0063(6) 0.1748(6) 0.038(2) 1.000 Uani
O5 0.539(1) -0.1164(7) 0.364(2) 0.088(6) 1.000 Uani
O6 0.518(1) 0.1256(6) 0.370(2) 0.065(5) 1.000 Uani
N7 0.1668(8) -0.0727(5) 0.472(1) 0.026(3) 1.000 Uani
N8 0.1545(8) 0.0675(5) 0.424(1) 0.026(3) 1.000 Uani
C9 0.368(1) -0.1192(9) 0.446(2) 0.043(6) 1.000 Uani
C10 0.457(1) -0.1504(9) 0.440(2) 0.052(6) 1.000 Uani
C11 0.630(2) -0.144(1) 0.357(3) 0.15(1) 1.000 Uani
C12 0.702(2) -0.090(2) 0.310(5) 0.28(2) 1.000 Uani
C13 0.470(1) -0.2084(9) 0.493(3) 0.069(7) 1.000 Uani
C14 0.388(2) -0.241(1) 0.567(3) 0.10(1) 1.000 Uani
C15 0.301(2) -0.212(1) 0.574(3) 0.10(1) 1.000 Uani
C16 0.290(1) -0.1539(8) 0.519(3) 0.047(5) 1.000 Uani
C17 0.194(1) -0.1261(6) 0.524(2) 0.037(5) 1.000 Uani
C18 0.057(1) -0.0640(8) 0.479(2) 0.057(5) 1.000 Uani
C19 0.013(1) -0.0870(7) 0.309(2) 0.072(6) 1.000 Uani
C20 0.0250(6) 0.002(1) 0.521(1) 0.045(3) 1.000 Uani
C21 0.0523(9) 0.0518(6) 0.397(2) 0.045(4) 1.000 Uani
C22 -0.0176(9) 0.1061(8) 0.395(2) 0.066(6) 1.000 Uani
C23 0.179(1) 0.1222(8) 0.484(2) 0.044(5) 1.000 Uani
C24 0.272(1) 0.1471(8) 0.508(2) 0.042(5) 1.000 Uani
C25 0.283(2) 0.2089(9) 0.580(3) 0.070(7) 1.000 Uani
C26 0.362(2) 0.244(1) 0.573(3) 0.10(1) 1.000 Uani
C27 0.440(2) 0.2167(9) 0.507(3) 0.065(7) 1.000 Uani
C28 0.442(2) 0.1564(9) 0.434(2) 0.062(7) 1.000 Uani
C29 0.609(2) 0.151(1) 0.371(3) 0.12(1) 1.000 Uani
C30 0.685(1) 0.115(1) 0.276(3) 0.12(1) 1.000 Uani
C31 0.358(1) 0.1185(7) 0.442(2) 0.045(6) 1.000 Uani
O32 0.570(1) -0.011(2) 0.491(3) 0.38(1) 1.000 Uiso
H11A 0.62555 -0.17687 0.27452 0.050 1.000 Uiso
H11B 0.65125 -0.16027 0.46712 0.050 1.000 Uiso
H12A 0.76395 -0.11018 0.30745 0.050 1.000 Uiso
H12B 0.70365 -0.05428 0.38545 0.050 1.000 Uiso
H12C 0.68305 -0.07668 0.19545 0.050 1.000 Uiso
H13 0.52688 -0.23014 0.45384 0.050 1.000 Uiso
H14 0.39817 -0.28036 0.62058 0.050 1.000 Uiso
H15 0.24534 -0.23298 0.62240 0.050 1.000 Uiso
H17 0.14148 -0.15059 0.56864 0.050 1.000 Uiso
H18 0.03009 -0.08385 0.57981 0.050 1.000 Uiso
H19A -0.05629 -0.08016 0.31707 0.050 1.000 Uiso
H19B 0.02821 -0.13036 0.30547 0.050 1.000 Uiso
H19C 0.03981 -0.06716 0.20797 0.050 1.000 Uiso
H20A 0.04773 0.01190 0.63621 0.050 1.000 Uiso
H20B -0.04457 -0.00070 0.52301 0.050 1.000 Uiso
H21 0.04313 0.03970 0.27830 0.050 1.000 Uiso
H22A -0.08468 0.09674 0.37297 0.050 1.000 Uiso
H22B 0.00392 0.13314 0.30327 0.050 1.000 Uiso
H22C -0.01488 0.12814 0.50347 0.050 1.000 Uiso
H23 0.12761 0.14940 0.52037 0.050 1.000 Uiso
H25 0.22855 0.22676 0.63950 0.050 1.000 Uiso
H26 0.36388 0.28758 0.59840 0.050 1.000 Uiso
H27 0.50075 0.23736 0.53034 0.050 1.000 Uiso
H29A 0.62019 0.16138 0.49046 0.050 1.000 Uiso
H29B 0.60439 0.18778 0.30296 0.050 1.000 Uiso
H30A 0.74756 0.13385 0.27103 0.050 1.000 Uiso
H30B 0.66286 0.10595 0.15973 0.050 1.000 Uiso
H30C 0.68876 0.07675 0.34013 0.050 1.000 Uiso

loop_
_atom_type_symbol
_atom_type_scat_source
V 'International Tables (1974)'
O 'International Tables (1974)'
N 'International Tables (1974)'
C 'International Tables (1974)'

loop_
_diffrn_attenuator_code
_diffrn_attenuator_scale
? ?

loop_
_geom_angle_atom_site_label_1
_geom_angle_atom_site_label_2
_geom_angle_atom_site_label_3
_geom_angle
_geom_angle_site_symmetry_1
_geom_angle_site_symmetry_2
_geom_angle_site_symmetry_3
_geom_angle_publ_flag
O2 V1 O3 86.5(5) . . . yes
O2 V1 O4 104.5(5) . . . yes
O2 V1 O4 84.1(4) . . 2_555 yes
O2 V1 N7 87.5(5) . . . yes
O2 V1 N8 163.6(5) . . . yes
O3 V1 O4 102.0(5) . . . yes
O3 V1 O4 84.4(4) . . 2_555 yes
O3 V1 N7 160.0(4) . . . yes
O3 V1 N8 87.8(5) . . . yes
O4 V1 O4 169.5(3) . . 2_555 yes
O4 V1 N7 98.0(5) . . . yes
O4 V1 N8 91.8(5) . . . yes
O4 V1 N7 76.0(4) 2_555 . . yes
O4 V1 N8 80.1(4) 2_555 . . yes
N7 V1 N8 92.7(5) . . . yes
V1 O2 C9 130.7(11) . . . yes
V1 O3 C31 132.1(11) . . . yes
V1 O4 V1 160.2(5) . 2_555 2_555 yes
C10 O5 C11 119.9(17) . . . yes
C28 O6 C29 121.6(17) . . . yes
V1 N7 C17 125.6(11) . . . yes
V1 N7 C18 121.3(9) . . . yes
C17 N7 C18 113.1(13) . . . yes
V1 N8 C21 118.1(9) . . . yes
V1 N8 C23 121.5(10) . . . yes
C21 N8 C23 120.2(12) . . . yes
O2 C9 C10 117.4(17) . . . yes
O2 C9 C16 127.1(17) . . . yes
C10 C9 C16 115.0(17) . . . yes
O5 C10 C9 116.6(17) . . . yes
O5 C10 C13 119.8(18) . . . yes
C9 C10 C13 123.6(19) . . . yes
O5 C11 C12 105.4(22) . . . yes
C10 C13 C14 118.2(19) . . . yes
C13 C14 C15 119.5(20) . . . yes
C14 C15 C16 120.9(24) . . . yes
C9 C16 C15 122.7(20) . . . yes
C9 C16 C17 118.6(16) . . . yes
C15 C16 C17 118.6(19) . . . yes
N7 C17 C16 129.3(15) . . . yes
N7 C18 C19 109.2(12) . . . yes
N7 C18 C20 114.3(12) . . . yes
C19 C18 C20 111.4(12) . . . yes
C18 C20 C21 117.7(10) . . . yes
N8 C21 C20 108.9(11) . . . yes
N8 C21 C22 115.8(12) . . . yes
C20 C21 C22 114.0(12) . . . yes
N8 C23 C24 128.8(15) . . . yes
C23 C24 C25 119.9(17) . . . yes
C23 C24 C31 122.9(15) . . . yes
C25 C24 C31 116.5(17) . . . yes
C24 C25 C26 126.6(21) . . . yes
C25 C26 C27 115.3(20) . . . yes
C26 C27 C28 124.8(21) . . . yes
O6 C28 C27 128.0(20) . . . yes
O6 C28 C31 111.9(16) . . . yes
C27 C28 C31 119.8(19) . . . yes
O6 C29 C30 116.0(20) . . . yes
O3 C31 C24 121.9(16) . . . yes
O3 C31 C28 121.4(17) . . . yes
C24 C31 C28 116.3(16) . . . yes
O5 C11 H11A 106.0(21) . . . ?
O5 C11 H11B 113.4(23) . . . ?
C12 C11 H11A 116.2(26) . . . ?
C12 C11 H11B 107.0(24) . . . ?
H11A C11 H11B 109.0(27) . . . ?
C11 C12 H12A 103.0(34) . . . ?
C11 C12 H12B 117.8(31) . . . ?
C11 C12 H12C 105.1(27) . . . ?
H12A C12 H12B 110.8(31) . . . ?
H12A C12 H12C 110.9(36) . . . ?
H12B C12 H12C 109.0(40) . . . ?
C10 C13 H13 117.9(20) . . . ?
C14 C13 H13 121.9(20) . . . ?
C13 C14 H14 119.1(25) . . . ?
C15 C14 H14 121.2(26) . . . ?
C14 C15 H15 120.1(20) . . . ?
C16 C15 H15 119.0(26) . . . ?
N7 C17 H17 112.6(15) . . . ?
C16 C17 H17 118.0(14) . . . ?
N7 C18 H18 111.3(13) . . . ?
C19 C18 H18 112.9(14) . . . ?
C20 C18 H18 97.4(12) . . . ?
C18 C19 H19A 106.9(14) . . . ?
C18 C19 H19B 104.1(14) . . . ?
C18 C19 H19C 112.9(14) . . . ?
H19A C19 H19B 111.9(16) . . . ?
H19A C19 H19C 111.9(16) . . . ?
H19B C19 H19C 109.0(15) . . . ?
C18 C20 H20A 107.9(15) . . . ?
C18 C20 H20B 103.8(17) . . . ?
C21 C20 H20A 110.3(18) . . . ?
C21 C20 H20B 107.8(14) . . . ?
H20A C20 H20B 109.0(9) . . . ?
N8 C21 H21 108.7(12) . . . ?
C20 C21 H21 112.5(13) . . . ?
C22 C21 H21 96.6(12) . . . ?
C21 C22 H22A 116.7(15) . . . ?
C21 C22 H22B 106.3(13) . . . ?
C21 C22 H22C 110.3(14) . . . ?
H22A C22 H22B 107.2(15) . . . ?
H22A C22 H22C 107.1(14) . . . ?
H22B C22 H22C 109.0(16) . . . ?
N8 C23 H23 117.7(16) . . . ?
C24 C23 H23 113.6(16) . . . ?
C24 C25 H25 117.9(20) . . . ?
C26 C25 H25 115.5(21) . . . ?
C25 C26 H26 125.4(27) . . . ?
C27 C26 H26 118.9(25) . . . ?
C26 C27 H27 115.1(21) . . . ?
C28 C27 H27 119.1(21) . . . ?
O6 C29 H29A 104.5(21) . . . ?
O6 C29 H29B 105.7(22) . . . ?
C30 C29 H29A 118.8(24) . . . ?
C30 C29 H29B 102.1(21) . . . ?
H29A C29 H29B 109.0(23) . . . ?
C29 C30 H30A 115.6(23) . . . ?
C29 C30 H30B 110.0(19) . . . ?
C29 C30 H30C 103.3(19) . . . ?
H30A C30 H30B 109.3(20) . . . ?
H30A C30 H30C 109.3(20) . . . ?
H30B C30 H30C 109.0(24) . . . ?

loop_
_geom_bond_atom_site_label_1
_geom_bond_atom_site_label_2
_geom_bond_distance
_geom_bond_site_symmetry_1
_geom_bond_site_symmetry_2
_geom_bond_publ_flag
V1 O2 1.965(11) . . yes
V1 O3 1.945(11) . . yes
V1 O4 1.617(6) . . yes
V1 O4 2.290(6) . 2_555 yes
V1 N7 2.110(12) . . yes
V1 N8 2.102(12) . . yes
O2 C9 1.30(3) . . yes
O3 C31 1.293(19) . . yes
O5 C10 1.46(3) . . yes
O5 C11 1.39(3) . . yes
O6 C28 1.33(3) . . yes
O6 C29 1.36(3) . . yes
N7 C17 1.274(18) . . yes
N7 C18 1.519(18) . . yes
N8 C21 1.460(17) . . yes
N8 C23 1.31(3) . . yes
C9 C10 1.40(3) . . yes
C9 C16 1.42(3) . . yes
C10 C13 1.33(3) . . yes
C11 C12 1.57(5) . . yes
C13 C14 1.44(4) . . yes
C14 C15 1.36(4) . . yes
C15 C16 1.32(3) . . yes
C16 C17 1.45(3) . . yes
C18 C19 1.53(3) . . yes
C18 C20 1.53(3) . . yes
C20 C21 1.48(3) . . yes
C21 C22 1.52(2) . . yes
C23 C24 1.40(3) . . yes
C24 C25 1.45(3) . . yes
C24 C31 1.42(3) . . yes
C25 C26 1.32(4) . . yes
C26 C27 1.33(4) . . yes
C27 C28 1.41(3) . . yes
C28 C31 1.42(3) . . yes
C29 C30 1.49(4) . . yes
C11 H11A 0.96(3) . . ?
C11 H11B 0.96(3) . . ?
C12 H12A 0.96(3) . . ?
C12 H12B 0.96(5) . . ?
C12 H12C 0.96(4) . . ?
C13 H13 0.96(2) . . ?
C14 H14 0.96(3) . . ?
C15 H15 0.96(3) . . ?
C17 H17 0.960(16) . . ?
C18 H18 0.959(15) . . ?
C19 H19A 0.960(15) . . ?
C19 H19B 0.960(16) . . ?
C19 H19C 0.959(16) . . ?
C20 H20A 0.960(11) . . ?
C20 H20B 0.960(9) . . ?
C21 H21 0.960(15) . . ?
C22 H22A 0.960(14) . . ?
C22 H22B 0.960(16) . . ?
C22 H22C 0.960(16) . . ?
C23 H23 0.960(17) . . ?
C25 H25 0.96(3) . . ?
C26 H26 0.96(3) . . ?
C27 H27 0.96(3) . . ?
C29 H29A 0.96(3) . . ?
C29 H29B 0.96(3) . . ?
C30 H30A 0.96(2) . . ?
C30 H30B 0.96(3) . . ?
C30 H30C 0.96(3) . . ?
